data_4123507
loop_
_publ_author_name
'Hansen, Douglas A.'
'Koch, Aaron A.'
'Sherman, David H.'

_publ_section_title
;
 Substrate controlled divergence in polyketide synthase catalysis.
;
_journal_issue 11
_journal_name_full 'Journal of the American Chemical Society'
_journal_page_first 3735
_journal_page_last 3738
_journal_paper_doi 10.1021/ja511743n
_journal_volume 137
_journal_year 2015
_chemical_absolute_configuration ad
_chemical_formula_moiety 'C18 H32 O4'
_chemical_formula_sum 'C18 H32 O4'
_chemical_formula_weight 312.44
_chemical_name_systematic
; 
 ? 
;
_space_group_IT_number 4
_symmetry_cell_setting monoclinic
_symmetry_space_group_name_Hall 'P 2yb'
_symmetry_space_group_name_H-M 'P 1 21 1'
_atom_sites_solution_hydrogens geom
_atom_sites_solution_primary direct
_atom_sites_solution_secondary difmap
_audit_creation_method SHELXL-97
_cell_angle_alpha 90.00
_cell_angle_beta 112.471(8)
_cell_angle_gamma 90.00
_cell_formula_units_Z 2
_cell_length_a 8.7567(2)
_cell_length_b 11.1781(2)
_cell_length_c 10.3340(7)
_cell_measurement_reflns_used 17310
_cell_measurement_temperature 85(2)
_cell_measurement_theta_max 68.30
_cell_measurement_theta_min 4.00
_cell_volume 934.72(9)
_computing_cell_refinement 'CrystalClear-SM Expert 2.0 r12'
_computing_data_collection 'CrystalClear-SM Expert 2.0 r12 (Rigaku, 2011)'
_computing_data_reduction 'CrystalClear-SM Expert 2.0 r12'
_computing_molecular_graphics 'Bruker SHELXTL'
_computing_publication_material 'Bruker SHELXTL'
_computing_structure_refinement 'SHELXL-97 (Sheldrick, 1997)'
_computing_structure_solution 'SHELXS-97 (Sheldrick, 1990)'
_diffrn_ambient_temperature 85(2)
_diffrn_detector_area_resol_mean 29.257
_diffrn_measured_fraction_theta_full 0.999
_diffrn_measured_fraction_theta_max 0.999
_diffrn_measurement_device_type 'Rigaku Saturn944+ CCD'
_diffrn_measurement_method \w
_diffrn_radiation_monochromator confocal
_diffrn_radiation_source 'micro-focus rotating anode'
_diffrn_radiation_type CuK\a
_diffrn_radiation_wavelength 1.54178
_diffrn_reflns_av_R_equivalents 0.0555
_diffrn_reflns_av_sigmaI/netI 0.0332
_diffrn_reflns_limit_h_max 10
_diffrn_reflns_limit_h_min -10
_diffrn_reflns_limit_k_max 13
_diffrn_reflns_limit_k_min -13
_diffrn_reflns_limit_l_max 12
_diffrn_reflns_limit_l_min -12
_diffrn_reflns_number 24668
_diffrn_reflns_theta_full 68.23
_diffrn_reflns_theta_max 68.23
_diffrn_reflns_theta_min 4.63
_exptl_absorpt_coefficient_mu 0.611
_exptl_absorpt_correction_T_max 0.9760
_exptl_absorpt_correction_T_min 0.9193
_exptl_absorpt_correction_type multi-scan
_exptl_absorpt_process_details
;
    Higashi, T. (1995). Program for Absorption Correction.
    Rigaku Corporation, Tokyo, Japan.
;
_exptl_crystal_colour colorless
_exptl_crystal_density_diffrn 1.110
_exptl_crystal_density_method 'not measured'
_exptl_crystal_description block
_exptl_crystal_F_000 344
_exptl_crystal_size_max 0.14
_exptl_crystal_size_mid 0.06
_exptl_crystal_size_min 0.04
_refine_diff_density_max 0.312
_refine_diff_density_min -0.143
_refine_diff_density_rms 0.031
_refine_ls_abs_structure_details 'Flack H D (1983), Acta Cryst. A39, 876-881'
_refine_ls_abs_structure_Flack 0.01(14)
_refine_ls_extinction_coef 0.0063(8)
_refine_ls_extinction_expression Fc^*^=kFc[1+0.001xFc^2^\l^3^/sin(2\q)]^-1/4^
_refine_ls_extinction_method SHELXL
_refine_ls_goodness_of_fit_ref 1.058
_refine_ls_hydrogen_treatment mixed
_refine_ls_matrix_type full
_refine_ls_number_parameters 210
_refine_ls_number_reflns 3403
_refine_ls_number_restraints 1
_refine_ls_restrained_S_all 1.057
_refine_ls_R_factor_all 0.0305
_refine_ls_R_factor_gt 0.0295
_refine_ls_shift/su_max 0.000
_refine_ls_shift/su_mean 0.000
_refine_ls_structure_factor_coef Fsqd
_refine_ls_weighting_details 'calc w=1/[\s^2^(Fo^2^)+(0.0383P)^2^+0.1468P] where P=(Fo^2^+2Fc^2^)/3'
_refine_ls_weighting_scheme calc
_refine_ls_wR_factor_gt 0.0771
_refine_ls_wR_factor_ref 0.0781
_reflns_number_gt 3309
_reflns_number_total 3403
_reflns_threshold_expression >2sigma(I)
_cod_data_source_file ja511743n_si_002.cif
_cod_data_source_block dha
_cod_depositor_comments 'Adding full bibliography for 4123507.cif.'
_cod_original_cell_volume 934.72(7)
_cod_original_sg_symbol_H-M P2(1)
_cod_database_code 4123507

loop_
_symmetry_equiv_pos_as_xyz
'x, y, z'
'-x, y+1/2, -z'

loop_
_atom_site_label
_atom_site_type_symbol
_atom_site_fract_x
_atom_site_fract_y
_atom_site_fract_z
_atom_site_U_iso_or_equiv
_atom_site_adp_type
_atom_site_occupancy
_atom_site_symmetry_multiplicity
_atom_site_calc_flag
_atom_site_refinement_flags
O1 O 0.59962(12) 0.37701(8) 0.38818(10) 0.0206(2) Uani 1 1 d .
O2 O 0.50716(14) 0.29465(10) 0.17371(11) 0.0299(2) Uani 1 1 d .
O3 O 0.07583(12) 0.50752(9) 0.10734(10) 0.0246(2) Uani 1 1 d .
O4 O 0.65918(13) 0.66055(9) 0.06929(11) 0.0260(2) Uani 1 1 d .
H4 H 0.609(3) 0.702(2) -0.009(3) 0.048(6) Uiso 1 1 d .
C1 C 0.48251(18) 0.35138(12) 0.26379(14) 0.0199(3) Uani 1 1 d .
C2 C 0.31633(18) 0.39847(12) 0.25060(14) 0.0209(3) Uani 1 1 d .
H2 H 0.3328 0.4586 0.3264 0.025 Uiso 1 1 calc R
C3 C 0.22816(17) 0.45978(12) 0.10794(14) 0.0203(3) Uani 1 1 d .
H3 H 0.2016 0.3975 0.0330 0.024 Uiso 1 1 calc R
C4 C 0.32835(17) 0.55953(12) 0.07457(14) 0.0203(3) Uani 1 1 d .
H4A H 0.4370 0.5250 0.0829 0.024 Uiso 1 1 calc R
C5 C 0.36301(18) 0.66412(13) 0.17822(15) 0.0219(3) Uani 1 1 d .
H5A H 0.4141 0.6313 0.2742 0.026 Uiso 1 1 calc R
H5B H 0.2557 0.6997 0.1687 0.026 Uiso 1 1 calc R
C6 C 0.47488(18) 0.76529(12) 0.16356(15) 0.0230(3) Uani 1 1 d .
H6 H 0.4227 0.7978 0.0663 0.028 Uiso 1 1 calc R
C7 C 0.65197(18) 0.72439(12) 0.18557(15) 0.0232(3) Uani 1 1 d .
H7 H 0.7212 0.7979 0.1980 0.028 Uiso 1 1 calc R
C8 C 0.72955(17) 0.64899(12) 0.31449(14) 0.0226(3) Uani 1 1 d .
H8 H 0.7284 0.6798 0.3998 0.027 Uiso 1 1 calc R
C9 C 0.79934(18) 0.54321(13) 0.31925(14) 0.0218(3) Uani 1 1 d .
H9 H 0.8062 0.5152 0.2349 0.026 Uiso 1 1 calc R
C10 C 0.86894(18) 0.46291(13) 0.44532(14) 0.0220(3) Uani 1 1 d .
H10 H 0.9847 0.4429 0.4568 0.026 Uiso 1 1 calc R
C11 C 0.77104(18) 0.34531(13) 0.41362(14) 0.0209(3) Uani 1 1 d .
H11 H 0.7754 0.3095 0.3264 0.025 Uiso 1 1 calc R
C12 C 0.2138(2) 0.29407(15) 0.27114(17) 0.0310(3) Uani 1 1 d .
H12A H 0.2719 0.2581 0.3635 0.046 Uiso 1 1 calc R
H12B H 0.1982 0.2338 0.1983 0.046 Uiso 1 1 calc R
H12C H 0.1058 0.3238 0.2647 0.046 Uiso 1 1 calc R
C13 C -0.06855(19) 0.46200(15) 0.00083(16) 0.0303(3) Uani 1 1 d .
H13A H -0.0775 0.3761 0.0153 0.045 Uiso 1 1 calc R
H13B H -0.0623 0.4753 -0.0908 0.045 Uiso 1 1 calc R
H13C H -0.1658 0.5031 0.0042 0.045 Uiso 1 1 calc R
C14 C 0.23797(19) 0.60060(14) -0.07695(15) 0.0261(3) Uani 1 1 d .
H14A H 0.1332 0.6385 -0.0868 0.039 Uiso 1 1 calc R
H14B H 0.2160 0.5313 -0.1396 0.039 Uiso 1 1 calc R
H14C H 0.3069 0.6582 -0.1015 0.039 Uiso 1 1 calc R
C15 C 0.4811(2) 0.86661(13) 0.26507(17) 0.0289(3) Uani 1 1 d .
H15A H 0.5507 0.9316 0.2546 0.043 Uiso 1 1 calc R
H15B H 0.5276 0.8364 0.3614 0.043 Uiso 1 1 calc R
H15C H 0.3691 0.8967 0.2443 0.043 Uiso 1 1 calc R
C16 C 0.87799(19) 0.52005(13) 0.58222(14) 0.0263(3) Uani 1 1 d .
H16A H 0.7659 0.5336 0.5786 0.039 Uiso 1 1 calc R
H16B H 0.9366 0.5966 0.5954 0.039 Uiso 1 1 calc R
H16C H 0.9373 0.4666 0.6605 0.039 Uiso 1 1 calc R
C17 C 0.82684(19) 0.25253(13) 0.52913(16) 0.0259(3) Uani 1 1 d .
H17A H 0.8044 0.2828 0.6102 0.031 Uiso 1 1 calc R
H17B H 0.9477 0.2412 0.5600 0.031 Uiso 1 1 calc R
C18 C 0.7419(2) 0.13243(14) 0.48473(19) 0.0332(4) Uani 1 1 d .
H18A H 0.7591 0.1036 0.4018 0.050 Uiso 1 1 calc R
H18B H 0.6232 0.1414 0.4626 0.050 Uiso 1 1 calc R
H18C H 0.7885 0.0747 0.5612 0.050 Uiso 1 1 calc R

loop_
_atom_site_aniso_label
_atom_site_aniso_U_11
_atom_site_aniso_U_22
_atom_site_aniso_U_33
_atom_site_aniso_U_23
_atom_site_aniso_U_13
_atom_site_aniso_U_12
O1 0.0212(5) 0.0231(5) 0.0162(4) -0.0010(4) 0.0057(4) 0.0014(4)
O2 0.0307(6) 0.0334(5) 0.0228(5) -0.0086(5) 0.0071(4) 0.0045(5)
O3 0.0177(5) 0.0314(5) 0.0234(5) -0.0026(4) 0.0064(4) -0.0004(4)
O4 0.0290(6) 0.0305(5) 0.0189(5) 0.0048(4) 0.0096(4) 0.0025(5)
C1 0.0249(7) 0.0173(6) 0.0163(6) -0.0015(5) 0.0067(6) -0.0017(5)
C2 0.0231(7) 0.0212(7) 0.0184(7) -0.0006(5) 0.0079(6) -0.0013(6)
C3 0.0195(7) 0.0227(6) 0.0180(6) -0.0013(5) 0.0063(6) 0.0000(5)
C4 0.0203(7) 0.0226(7) 0.0175(7) -0.0005(5) 0.0068(6) -0.0006(5)
C5 0.0234(7) 0.0230(7) 0.0183(6) 0.0010(5) 0.0069(6) -0.0011(6)
C6 0.0252(7) 0.0205(7) 0.0206(7) 0.0009(5) 0.0057(6) -0.0016(6)
C7 0.0251(8) 0.0217(7) 0.0213(7) 0.0011(5) 0.0074(6) -0.0038(6)
C8 0.0216(7) 0.0256(7) 0.0178(7) -0.0014(6) 0.0044(6) -0.0024(6)
C9 0.0234(7) 0.0240(7) 0.0173(7) 0.0000(5) 0.0069(6) -0.0021(6)
C10 0.0221(7) 0.0232(7) 0.0184(7) 0.0014(5) 0.0051(6) 0.0018(5)
C11 0.0204(7) 0.0234(7) 0.0180(7) -0.0004(5) 0.0063(6) 0.0027(5)
C12 0.0302(8) 0.0315(7) 0.0311(8) 0.0046(7) 0.0116(7) -0.0072(7)
C13 0.0207(8) 0.0417(9) 0.0255(8) -0.0028(7) 0.0056(6) -0.0046(6)
C14 0.0291(8) 0.0283(7) 0.0184(7) -0.0004(6) 0.0064(6) -0.0032(6)
C15 0.0303(8) 0.0237(7) 0.0300(8) -0.0019(6) 0.0085(7) -0.0013(6)
C16 0.0309(8) 0.0257(7) 0.0179(7) -0.0006(6) 0.0044(6) -0.0005(6)
C17 0.0292(8) 0.0243(7) 0.0247(7) 0.0055(6) 0.0111(6) 0.0058(6)
C18 0.0403(9) 0.0246(8) 0.0401(9) 0.0059(7) 0.0213(8) 0.0034(7)

loop_
_atom_type_symbol
_atom_type_description
_atom_type_scat_dispersion_real
_atom_type_scat_dispersion_imag
_atom_type_scat_source
C C 0.0181 0.0091 'International Tables Vol C Tables 4.2.6.8 and 6.1.1.4'
H H 0.0000 0.0000 'International Tables Vol C Tables 4.2.6.8 and 6.1.1.4'
O O 0.0492 0.0322 'International Tables Vol C Tables 4.2.6.8 and 6.1.1.4'

loop_
_geom_angle_atom_site_label_1
_geom_angle_atom_site_label_2
_geom_angle_atom_site_label_3
_geom_angle
C1 O1 C11 118.60(10)
C13 O3 C3 114.98(11)
C7 O4 H4 110.0(14)
O2 C1 O1 123.76(13)
O2 C1 C2 124.31(13)
O1 C1 C2 111.91(11)
C1 C2 C12 108.56(12)
C1 C2 C3 110.88(11)
C12 C2 C3 111.40(12)
C1 C2 H2 108.6
C12 C2 H2 108.6
C3 C2 H2 108.6
O3 C3 C4 109.80(11)
O3 C3 C2 107.15(10)
C4 C3 C2 114.67(11)
O3 C3 H3 108.3
C4 C3 H3 108.3
C2 C3 H3 108.3
C14 C4 C5 111.86(12)
C14 C4 C3 109.32(12)
C5 C4 C3 111.92(10)
C14 C4 H4A 107.9
C5 C4 H4A 107.9
C3 C4 H4A 107.9
C4 C5 C6 116.98(11)
C4 C5 H5A 108.1
C6 C5 H5A 108.1
C4 C5 H5B 108.1
C6 C5 H5B 108.1
H5A C5 H5B 107.3
C15 C6 C5 109.46(11)
C15 C6 C7 110.28(12)
C5 C6 C7 114.05(11)
C15 C6 H6 107.6
C5 C6 H6 107.6
C7 C6 H6 107.6
O4 C7 C8 108.50(11)
O4 C7 C6 112.97(12)
C8 C7 C6 112.60(11)
O4 C7 H7 107.5
C8 C7 H7 107.5
C6 C7 H7 107.5
C9 C8 C7 125.48(13)
C9 C8 H8 117.3
C7 C8 H8 117.3
C8 C9 C10 126.39(13)
C8 C9 H9 116.8
C10 C9 H9 116.8
C9 C10 C16 114.39(12)
C9 C10 C11 108.51(12)
C16 C10 C11 112.52(11)
C9 C10 H10 107.0
C16 C10 H10 107.0
C11 C10 H10 107.0
O1 C11 C17 107.87(11)
O1 C11 C10 106.35(11)
C17 C11 C10 115.64(12)
O1 C11 H11 108.9
C17 C11 H11 108.9
C10 C11 H11 108.9
C2 C12 H12A 109.5
C2 C12 H12B 109.5
H12A C12 H12B 109.5
C2 C12 H12C 109.5
H12A C12 H12C 109.5
H12B C12 H12C 109.5
O3 C13 H13A 109.5
O3 C13 H13B 109.5
H13A C13 H13B 109.5
O3 C13 H13C 109.5
H13A C13 H13C 109.5
H13B C13 H13C 109.5
C4 C14 H14A 109.5
C4 C14 H14B 109.5
H14A C14 H14B 109.5
C4 C14 H14C 109.5
H14A C14 H14C 109.5
H14B C14 H14C 109.5
C6 C15 H15A 109.5
C6 C15 H15B 109.5
H15A C15 H15B 109.5
C6 C15 H15C 109.5
H15A C15 H15C 109.5
H15B C15 H15C 109.5
C10 C16 H16A 109.5
C10 C16 H16B 109.5
H16A C16 H16B 109.5
C10 C16 H16C 109.5
H16A C16 H16C 109.5
H16B C16 H16C 109.5
C11 C17 C18 113.21(13)
C11 C17 H17A 108.9
C18 C17 H17A 108.9
C11 C17 H17B 108.9
C18 C17 H17B 108.9
H17A C17 H17B 107.7
C17 C18 H18A 109.5
C17 C18 H18B 109.5
H18A C18 H18B 109.5
C17 C18 H18C 109.5
H18A C18 H18C 109.5
H18B C18 H18C 109.5

loop_
_geom_bond_atom_site_label_1
_geom_bond_atom_site_label_2
_geom_bond_distance
O1 C1 1.3336(17)
O1 C11 1.4649(17)
O2 C1 1.2120(17)
O3 C13 1.4159(19)
O3 C3 1.4345(16)
O4 C7 1.4196(17)
O4 H4 0.89(2)
C1 C2 1.504(2)
C2 C12 1.536(2)
C2 C3 1.5392(19)
C2 H2 1.0000
C3 C4 1.5373(18)
C3 H3 1.0000
C4 C14 1.5303(19)
C4 C5 1.5354(19)
C4 H4A 1.0000
C5 C6 1.5411(19)
C5 H5A 0.9900
C5 H5B 0.9900
C6 C15 1.530(2)
C6 C7 1.548(2)
C6 H6 1.0000
C7 C8 1.502(2)
C7 H7 1.0000
C8 C9 1.323(2)
C8 H8 0.9500
C9 C10 1.506(2)
C9 H9 0.9500
C10 C16 1.5265(19)
C10 C11 1.535(2)
C10 H10 1.0000
C11 C17 1.514(2)
C11 H11 1.0000
C12 H12A 0.9800
C12 H12B 0.9800
C12 H12C 0.9800
C13 H13A 0.9800
C13 H13B 0.9800
C13 H13C 0.9800
C14 H14A 0.9800
C14 H14B 0.9800
C14 H14C 0.9800
C15 H15A 0.9800
C15 H15B 0.9800
C15 H15C 0.9800
C16 H16A 0.9800
C16 H16B 0.9800
C16 H16C 0.9800
C17 C18 1.518(2)
C17 H17A 0.9900
C17 H17B 0.9900
C18 H18A 0.9800
C18 H18B 0.9800
C18 H18C 0.9800

loop_
_geom_hbond_atom_site_label_D
_geom_hbond_atom_site_label_H
_geom_hbond_atom_site_label_A
_geom_hbond_distance_DH
_geom_hbond_distance_HA
_geom_hbond_distance_DA
_geom_hbond_angle_DHA
_geom_hbond_site_symmetry_A
O4 H4 O2 0.89(2) 1.91(2) 2.8069(15) 177(2) 2_655

loop_
_geom_torsion_atom_site_label_1
_geom_torsion_atom_site_label_2
_geom_torsion_atom_site_label_3
_geom_torsion_atom_site_label_4
_geom_torsion
C11 O1 C1 O2 6.12(19)
C11 O1 C1 C2 -175.36(11)
O2 C1 C2 C12 76.29(17)
O1 C1 C2 C12 -102.22(13)
O2 C1 C2 C3 -46.39(18)
O1 C1 C2 C3 135.10(11)
C13 O3 C3 C4 114.95(13)
C13 O3 C3 C2 -119.92(13)
C1 C2 C3 O3 -176.88(11)
C12 C2 C3 O3 62.10(15)
C1 C2 C3 C4 -54.75(15)
C12 C2 C3 C4 -175.77(12)
O3 C3 C4 C14 -67.17(14)
C2 C3 C4 C14 172.14(11)
O3 C3 C4 C5 57.33(15)
C2 C3 C4 C5 -63.36(15)
C14 C4 C5 C6 -61.86(16)
C3 C4 C5 C6 175.07(12)
C4 C5 C6 C15 174.36(13)
C4 C5 C6 C7 -61.56(16)
C15 C6 C7 O4 -160.78(11)
C5 C6 C7 O4 75.59(14)
C15 C6 C7 C8 75.87(14)
C5 C6 C7 C8 -47.76(16)
O4 C7 C8 C9 2.77(19)
C6 C7 C8 C9 128.58(15)
C7 C8 C9 C10 -176.18(14)
C8 C9 C10 C16 -8.7(2)
C8 C9 C10 C11 117.85(15)
C1 O1 C11 C17 -115.77(12)
C1 O1 C11 C10 119.59(12)
C9 C10 C11 O1 -61.30(13)
C16 C10 C11 O1 66.31(14)
C9 C10 C11 C17 178.99(12)
C16 C10 C11 C17 -53.40(16)
O1 C11 C17 C18 69.15(15)
C10 C11 C17 C18 -171.97(12)
